data_2214343
loop_
_publ_author_name
'Steinhauser, Georg'
'Crawford, Margaret-Jane'
'Darwich, Chaza'
'Klap\"otke, Thomas M.'
'Mir\'o Sabat\'e, Carles'
'Welch, Jan M.'

_publ_section_title
;
 The energetic double salt nitroguanidinium nitrate--guanidinium
 nitrate (1/1)
;
_journal_coeditor_code NC2037
_journal_issue 7
_journal_name_full 'Acta Crystallographica Section E'
_journal_page_first o3100
_journal_page_last o3101
_journal_paper_doi 10.1107/S1600536807026451
_journal_volume 63
_journal_year 2007
_chemical_formula_iupac 'C H5 N4 O2 +, C H6 N3 +, 2N O3 -'
_chemical_formula_moiety 'C H5 N4 O2 +, C H6 N3 +, 2(N O3 -)'
_chemical_formula_sum 'C2 H11 N9 O8'
_chemical_formula_weight 289.165
_chemical_name_systematic
;
nitroguanidinium nitrate--guanidinium nitrate (1/1)
;
_space_group_IT_number 9
_symmetry_cell_setting monoclinic
_symmetry_space_group_name_Hall 'C -2yc'
_symmetry_space_group_name_H-M 'C 1 c 1'
_cell_angle_alpha 90
_cell_angle_beta 115.623(11)
_cell_angle_gamma 90
_cell_formula_units_Z 4
_cell_length_a 12.7337(11)
_cell_length_b 6.9096(6)
_cell_length_c 13.7852(13)
_cell_measurement_temperature 100(2)
_cell_measurement_theta_max 29.9984
_cell_measurement_theta_min 4.1013
_cell_volume 1093.6(2)
_computing_cell_refinement
;
CrysAlis RED (Oxford Diffraction, 2006)
;
_computing_data_collection
;
CrysAlis CCD (Oxford Diffraction, 2006)
;
_computing_data_reduction 'CrysAlis RED'
_computing_molecular_graphics
;
DIAMOND (Brandenburg & Putz, 2005) and ORTEP-3 (Farrugia, 1997)
;
_computing_publication_material 'SHELXL97 and ORTEP-3'
_computing_structure_refinement 'SHELXL97 (Sheldrick, 1997)'
_computing_structure_solution 'SIR97 (Altomare <i>et al.</i>,  1999)'
_diffrn_ambient_temperature 100(2)
_diffrn_measured_fraction_theta_full 0.996
_diffrn_measured_fraction_theta_max 0.996
_diffrn_measurement_device_type 'Oxford Diffraction Xcalibur3 CCD area-detector'
_diffrn_measurement_method 'omega scan'
_diffrn_radiation_monochromator graphite
_diffrn_radiation_source 'fine-focus sealed tube'
_diffrn_radiation_type MoK\a
_diffrn_radiation_wavelength 0.71073
_diffrn_reflns_av_R_equivalents 0.0291
_diffrn_reflns_av_sigmaI/netI 0.0522
_diffrn_reflns_limit_h_max 16
_diffrn_reflns_limit_h_min -17
_diffrn_reflns_limit_k_max 9
_diffrn_reflns_limit_k_min -9
_diffrn_reflns_limit_l_max 16
_diffrn_reflns_limit_l_min -19
_diffrn_reflns_number 4546
_diffrn_reflns_theta_full 29.99
_diffrn_reflns_theta_max 29.99
_diffrn_reflns_theta_min 4.13
_exptl_absorpt_coefficient_mu 0.171
_exptl_absorpt_correction_T_max 0.9704
_exptl_absorpt_correction_T_min 0.8935
_exptl_absorpt_correction_type multi-scan
_exptl_absorpt_process_details '(ABSPACK; Oxford Diffraction, 2006 or???2005)'
_exptl_crystal_colour colorless
_exptl_crystal_density_diffrn 1.756
_exptl_crystal_density_method 'not measured'
_exptl_crystal_description block
_exptl_crystal_F_000 600
_exptl_crystal_size_max 0.29
_exptl_crystal_size_mid 0.2
_exptl_crystal_size_min 0.17
_refine_diff_density_max 0.158
_refine_diff_density_min -0.214
_refine_ls_extinction_method none
_refine_ls_goodness_of_fit_ref 0.881
_refine_ls_hydrogen_treatment refxyz
_refine_ls_matrix_type full
_refine_ls_number_parameters 205
_refine_ls_number_reflns 1586
_refine_ls_number_restraints 2
_refine_ls_restrained_S_all 0.881
_refine_ls_R_factor_all 0.0421
_refine_ls_R_factor_gt 0.0277
_refine_ls_shift/su_max 0
_refine_ls_shift/su_mean 0.000
_refine_ls_structure_factor_coef Fsqd
_refine_ls_weighting_details 'calc w=1/[\s^2^(Fo^2^)+(0.0275P)^2^] where P=(Fo^2^+2Fc^2^)/3'
_refine_ls_weighting_scheme calc
_refine_ls_wR_factor_ref 0.0544
_reflns_number_gt 1116
_reflns_number_total 1586
_reflns_threshold_expression I>2sigma(I)
_cod_data_source_file nc2037.cif
_cod_data_source_block I
_cod_original_sg_symbol_H-M 'C c'
_cod_database_code 2214343
_cod_database_fobs_code 2214343

loop_
_symmetry_equiv_pos_as_xyz
'x, y, z'
'x, -y, z+1/2'
'x+1/2, y+1/2, z'
'x+1/2, -y+1/2, z+1/2'

loop_
_atom_site_type_symbol
_atom_site_label
_atom_site_fract_x
_atom_site_fract_y
_atom_site_fract_z
_atom_site_U_iso_or_equiv
_atom_site_adp_type
_atom_site_calc_flag
_atom_site_occupancy
C C1 0.08343(17) 0.1042(3) 0.20399(16) 0.0172(4) Uani d 1
C C2 0.34933(15) 0.2984(3) 0.14373(16) 0.0161(4) Uani d 1
N N1 0.18538(15) 0.0198(3) 0.26283(17) 0.0221(4) Uani d 1
N N2 0.03241(17) 0.2099(3) 0.25130(16) 0.0214(4) Uani d 1
N N3 0.03384(16) 0.0827(3) 0.09806(15) 0.0188(4) Uani d 1
N N4 0.24964(13) 0.8432(3) 0.03346(13) 0.0179(4) Uani d 1
N N5 0.01983(14) 0.5459(3) -0.02710(14) 0.0172(4) Uani d 1
N N6 0.30525(15) 0.2977(3) 0.03790(14) 0.0185(4) Uani d 1
N N7 0.28239(16) 0.3904(3) 0.18546(14) 0.0192(4) Uani d 1
N N8 0.44917(14) 0.2152(3) 0.20268(15) 0.0186(4) Uani d 1
N N9 0.31847(14) 0.4428(3) 0.29147(14) 0.0196(4) Uani d 1
O O1 0.06327(12) 0.5503(2) 0.07493(11) 0.0218(4) Uani d 1
O O2 -0.07552(12) 0.6259(2) -0.08132(11) 0.0232(4) Uani d 1
O O3 0.07414(12) 0.4623(2) -0.07189(11) 0.0228(4) Uani d 1
O O4 0.14695(12) 0.9014(2) -0.01956(12) 0.0224(4) Uani d 1
O O5 0.30983(12) 0.7982(2) -0.01384(12) 0.0272(4) Uani d 1
O O6 0.29080(12) 0.8303(2) 0.13394(12) 0.0250(4) Uani d 1
O O7 0.41354(12) 0.3896(2) 0.35785(12) 0.0240(4) Uani d 1
O O8 0.24830(12) 0.5406(2) 0.30883(12) 0.0249(4) Uani d 1
H H1A 0.217(2) 0.040(4) 0.332(2) 0.030 Uiso d 1
H H1B 0.221(2) -0.049(4) 0.237(2) 0.030 Uiso d 1
H H2A -0.026(2) 0.251(4) 0.217(2) 0.030 Uiso d 1
H H2B 0.064(2) 0.216(4) 0.322(2) 0.030 Uiso d 1
H H3A -0.031(2) 0.144(3) 0.065(2) 0.030 Uiso d 1
H H3B 0.071(2) 0.029(4) 0.067(2) 0.030 Uiso d 1
H H7 0.347(2) 0.241(4) 0.010(2) 0.030 Uiso d 1
H H8 0.247(2) 0.366(4) 0.002(2) 0.030 Uiso d 1
H H9 0.486(2) 0.162(4) 0.170(2) 0.030 Uiso d 1
H H10 0.472(2) 0.206(4) 0.262(2) 0.030 Uiso d 1
H H11 0.219(2) 0.450(4) 0.143(2) 0.030 Uiso d 1

loop_
_atom_site_aniso_label
_atom_site_aniso_U_11
_atom_site_aniso_U_22
_atom_site_aniso_U_33
_atom_site_aniso_U_12
_atom_site_aniso_U_13
_atom_site_aniso_U_23
C1 0.0179(9) 0.0184(11) 0.0169(11) -0.0031(9) 0.0092(9) 0.0016(9)
C2 0.0173(10) 0.0144(10) 0.0167(11) -0.0025(8) 0.0075(9) 0.0022(9)
N1 0.0169(8) 0.0331(12) 0.0146(9) 0.0037(8) 0.0053(7) 0.0008(9)
N2 0.0197(9) 0.0282(11) 0.0141(9) 0.0051(8) 0.0052(8) -0.0002(9)
N3 0.0182(9) 0.0231(10) 0.0126(9) 0.0049(8) 0.0043(7) -0.0006(8)
N4 0.0167(9) 0.0192(9) 0.0166(10) -0.0025(7) 0.0061(8) -0.0009(8)
N5 0.0130(8) 0.0206(10) 0.0163(10) -0.0022(7) 0.0048(7) -0.0008(8)
N6 0.0187(9) 0.0233(10) 0.0114(9) 0.0021(7) 0.0047(7) 0.0005(8)
N7 0.0143(8) 0.0281(10) 0.0128(10) 0.0023(7) 0.0036(7) -0.0008(8)
N8 0.0170(8) 0.0262(10) 0.0131(8) 0.0024(8) 0.0070(7) 0.0017(9)
N9 0.0213(10) 0.0238(10) 0.0124(9) -0.0043(7) 0.0060(8) -0.0013(8)
O1 0.0197(7) 0.0304(9) 0.0130(8) 0.0030(7) 0.0050(6) 0.0013(7)
O2 0.0151(7) 0.0295(8) 0.0205(8) 0.0026(7) 0.0033(6) 0.0028(7)
O3 0.0194(7) 0.0291(8) 0.0192(8) 0.0030(7) 0.0078(7) -0.0025(7)
O4 0.0156(7) 0.0307(9) 0.0175(8) 0.0042(6) 0.0041(6) -0.0010(7)
O5 0.0219(8) 0.0424(10) 0.0206(9) 0.0074(7) 0.0123(7) 0.0028(8)
O6 0.0189(7) 0.0390(10) 0.0160(8) 0.0042(7) 0.0066(6) 0.0005(7)
O7 0.0167(7) 0.0375(9) 0.0156(8) -0.0007(7) 0.0049(6) 0.0002(7)
O8 0.0249(7) 0.0314(8) 0.0218(8) 0.0031(7) 0.0134(6) -0.0031(8)

loop_
_atom_type_symbol
_atom_type_description
_atom_type_scat_dispersion_real
_atom_type_scat_dispersion_imag
_atom_type_scat_source
C C 0.0033 0.0000 'International Tables Vol C Tables 4.2.6.8 and 6.1.1.4'
H H 0.0000 0.0000 'International Tables Vol C Tables 4.2.6.8 and 6.1.1.4'
N N 0.0061 0.0000 'International Tables Vol C Tables 4.2.6.8 and 6.1.1.4'
O O 0.0106 0.0000 'International Tables Vol C Tables 4.2.6.8 and 6.1.1.4'

loop_
_geom_angle_atom_site_label_1
_geom_angle_atom_site_label_2
_geom_angle_atom_site_label_3
_geom_angle
_geom_angle_publ_flag
N2 C1 N3 120.3(2) yes
N2 C1 N1 120.0(2) yes
N3 C1 N1 119.8(2) yes
N8 C2 N6 121.4(2) yes
N8 C2 N7 123.7(2) yes
N6 C2 N7 114.90(18) yes
C1 N1 H1A 117.5(17) no
C1 N1 H1B 123.9(17) no
H1A N1 H1B 119(2) no
C1 N2 H2A 118(2) no
C1 N2 H2B 119.0(17) no
H2A N2 H2B 122(3) no
C1 N3 H3A 114.5(17) no
C1 N3 H3B 120.1(18) no
H3A N3 H3B 125(3) no
O5 N4 O6 120.27(16) yes
O5 N4 O4 119.87(17) yes
O6 N4 O4 119.86(18) yes
O2 N5 O3 120.81(18) no
O2 N5 O1 119.89(19) no
O3 N5 O1 119.30(17) no
C2 N6 H7 116.1(16) no
C2 N6 H8 119.8(19) no
H7 N6 H8 123(3) no
C2 N7 N9 125.70(17) yes
C2 N7 H11 120.4(18) no
N9 N7 H11 111.8(18) no
C2 N8 H9 117.6(16) no
C2 N8 H10 123(2) no
H9 N8 H10 119(3) no
O7 N9 O8 126.37(18) yes
O7 N9 N7 119.05(18) yes
O8 N9 N7 114.58(16) yes

loop_
_geom_bond_atom_site_label_1
_geom_bond_atom_site_label_2
_geom_bond_distance
_geom_bond_publ_flag
C1 N2 1.322(3) yes
C1 N3 1.325(3) yes
C1 N1 1.332(3) yes
C2 N8 1.309(3) yes
C2 N6 1.317(3) yes
C2 N7 1.373(3) no
N1 H1A 0.87(3) no
N1 H1B 0.84(3) no
N2 H2A 0.75(2) no
N2 H2B 0.88(3) no
N3 H3A 0.86(2) no
N3 H3B 0.84(3) no
N4 O5 1.241(2) yes
N4 O6 1.254(2) yes
N4 O4 1.257(2) yes
N5 O2 1.246(2) no
N5 O3 1.250(2) no
N5 O1 1.270(2) no
N6 H7 0.87(3) no
N6 H8 0.84(3) no
N7 N9 1.377(2) yes
N7 H11 0.87(3) no
N8 H9 0.87(3) no
N8 H10 0.74(3) no
N9 O7 1.216(2) yes
N9 O8 1.224(2) yes

loop_
_geom_hbond_atom_site_label_D
_geom_hbond_atom_site_label_H
_geom_hbond_atom_site_label_A
_geom_hbond_site_symmetry_A
_geom_hbond_distance_DH
_geom_hbond_distance_HA
_geom_hbond_distance_DA
_geom_hbond_angle_DHA
_geom_hbond_publ_flag
N1 H1A O4 2_565 0.87(3) 2.59(3) 3.287(3) 138(2) yes
N1 H1A O5 2_565 0.87(3) 2.23(3) 3.058(3) 157(2) yes
N1 H1B O6 1_545 0.84(3) 2.14(3) 2.956(3) 164(2) yes
N2 H2B O3 2_565 0.88(3) 2.63(3) 3.199(3) 123(2) yes
N2 H2B O4 2_565 0.88(3) 2.13(3) 2.952(2) 155(2) yes
N2 H2A O6 3_445 0.75(2) 2.17(3) 2.910(2) 169(3) yes
N3 H3B O4 1_545 0.84(3) 2.04(3) 2.880(3) 175(3) yes
N3 H3A O5 3_445 0.86(2) 2.13(2) 2.988(2) 179(2) yes
N6 H7 O2 3_545 0.87(3) 2.07(3) 2.928(3) 170(2) yes
N6 H8 O3 . 0.84(3) 2.09(3) 2.897(2) 161(2) yes
N7 H11 O1 . 0.87(3) 1.92(3) 2.766(2) 165(3) yes
N8 H9 O1 3_545 0.87(3) 2.09(3) 2.954(3) 174(2) yes
N8 H10 O3 4 0.74(3) 2.39(3) 3.069(2) 153(3) yes
N8 H10 O7 . 0.74(3) 2.19(3) 2.660(3) 122(3) yes

loop_
_geom_torsion_atom_site_label_1
_geom_torsion_atom_site_label_2
_geom_torsion_atom_site_label_3
_geom_torsion_atom_site_label_4
_geom_torsion
N8 C2 N7 N9 13.7(3)
N6 C2 N7 N9 -166.8(2)
C2 N7 N9 O7 -7.4(3)
C2 N7 N9 O8 172.97(18)
